data_2216488
loop_
_publ_author_name
'Hongyun Wang'
'Handong Yin'
'Daqi Wang'

_publ_section_title <i>catena</i>-Poly[[trimethyltin(IV)]-\m-2-thiophene-2-acetato-\k^2^<i>O</i>:<i>O</i>']
_journal_coeditor_code HB2631
_journal_issue 12
_journal_name_full 'Acta Crystallographica Section E'
_journal_page_first m2958
_journal_page_last m2958
_journal_paper_doi 10.1107/S1600536807055651
_journal_volume 63
_journal_year 2007
_chemical_formula_iupac '[Sn (C H3)3 (C6 H5 O2 S)]'
_chemical_formula_moiety 'C9 H14 O2 S Sn'
_chemical_formula_sum 'C9 H14 O2 S Sn'
_chemical_formula_weight 304.95
_chemical_name_systematic
;
catena-Poly[[trimethyltin(IV)]-\m-2-thiophene-2-acetato-\k^2^O:O']
;
_space_group_IT_number 14
_symmetry_cell_setting monoclinic
_symmetry_space_group_name_Hall '-P 2ybc'
_symmetry_space_group_name_H-M 'P 1 21/c 1'
_atom_sites_solution_hydrogens geom
_atom_sites_solution_primary direct
_atom_sites_solution_secondary difmap
_audit_creation_method SHELXL-97
_cell_angle_alpha 90.00
_cell_angle_beta 104.039(2)
_cell_angle_gamma 90.00
_cell_formula_units_Z 4
_cell_length_a 9.5179(13)
_cell_length_b 10.1177(14)
_cell_length_c 13.2038(18)
_cell_measurement_reflns_used 2389
_cell_measurement_temperature 298(2)
_cell_measurement_theta_max 25.76
_cell_measurement_theta_min 2.57
_cell_volume 1233.5(3)
_computing_cell_refinement 'SMART (Siemens, 1996)'
_computing_data_collection 'SMART (Siemens, 1996)'
_computing_data_reduction 'SAINT (Siemens, 1996)'
_computing_molecular_graphics 'SHELXTL (Sheldrick, 1997b)'
_computing_publication_material 'SHELXTL (Sheldrick, 1997b)'
_computing_structure_refinement 'SHELXL97 (Sheldrick, 1997a)'
_computing_structure_solution 'SHELXS97 (Sheldrick, 1997a)'
_diffrn_ambient_temperature 298(2)
_diffrn_measured_fraction_theta_full 0.997
_diffrn_measured_fraction_theta_max 0.997
_diffrn_measurement_device_type 'Siemens SMART CCD'
_diffrn_measurement_method \w
_diffrn_radiation_monochromator graphite
_diffrn_radiation_source 'fine-focus sealed tube'
_diffrn_radiation_type MoK\a
_diffrn_radiation_wavelength 0.71073
_diffrn_reflns_av_R_equivalents 0.0319
_diffrn_reflns_av_sigmaI/netI 0.0369
_diffrn_reflns_limit_h_max 11
_diffrn_reflns_limit_h_min -11
_diffrn_reflns_limit_k_max 12
_diffrn_reflns_limit_k_min -11
_diffrn_reflns_limit_l_max 13
_diffrn_reflns_limit_l_min -15
_diffrn_reflns_number 4898
_diffrn_reflns_theta_full 25.00
_diffrn_reflns_theta_max 25.00
_diffrn_reflns_theta_min 2.21
_exptl_absorpt_coefficient_mu 2.211
_exptl_absorpt_correction_T_max 0.495
_exptl_absorpt_correction_T_min 0.381
_exptl_absorpt_correction_type multi-scan
_exptl_absorpt_process_details '(SADABS; Sheldrick, 1996)'
_exptl_crystal_colour colourless
_exptl_crystal_density_diffrn 1.642
_exptl_crystal_density_method 'not measured'
_exptl_crystal_description block
_exptl_crystal_F_000 600
_exptl_crystal_size_max 0.54
_exptl_crystal_size_mid 0.39
_exptl_crystal_size_min 0.37
_refine_diff_density_max 1.100
_refine_diff_density_min -0.625
_refine_ls_extinction_method none
_refine_ls_goodness_of_fit_ref 1.000
_refine_ls_hydrogen_treatment constr
_refine_ls_matrix_type full
_refine_ls_number_parameters 118
_refine_ls_number_reflns 2168
_refine_ls_number_restraints 18
_refine_ls_restrained_S_all 1.009
_refine_ls_R_factor_all 0.0554
_refine_ls_R_factor_gt 0.0366
_refine_ls_shift/su_max 0.001
_refine_ls_shift/su_mean 0.000
_refine_ls_structure_factor_coef Fsqd
_refine_ls_weighting_details 'calc w=1/[\s^2^(Fo^2^)+(0.0730P)^2^+1.6901P] where P=(Fo^2^+2Fc^2^)/3'
_refine_ls_weighting_scheme calc
_refine_ls_wR_factor_gt 0.0998
_refine_ls_wR_factor_ref 0.1274
_reflns_number_gt 1622
_reflns_number_total 2168
_reflns_threshold_expression I>2\s(I)
_cod_data_source_file hb2631.cif
_cod_data_source_block I
_cod_depositor_comments
;
The following automatic conversions were performed:
'_symmetry_cell_setting' value 'Monoclinic' changed to 'monoclinic'
according to '/home/saulius/struct/CIF-dictionaries/cif_core.dic'
dictionary named 'cif_core.dic' version 2.4.1 from 2010-06-29.

Automatic conversion script
Id: cif_fix_enum 1527 2010-12-29 10:47:43Z saulius 

The following automatic conversions were performed:

'_symmetry_cell_setting' value 'Monoclinic' changed to 'monoclinic'
according to /home/saulius/struct/CIF-dictionaries/cif_core.dic
dictionary named 'cif_core.dic' version 2.4.1 from 2010-06-29.

Automatic conversion script
Id: cif_fix_values 1715 2011-07-08 13:25:40Z adriana 
;
_cod_original_sg_symbol_H-M 'P 21/c'
_cod_database_code 2216488
_cod_database_fobs_code 2216488

loop_
_symmetry_equiv_pos_as_xyz
'x, y, z'
'-x, y+1/2, -z+1/2'
'-x, -y, -z'
'x, -y-1/2, z-1/2'

loop_
_atom_site_type_symbol
_atom_site_label
_atom_site_fract_x
_atom_site_fract_y
_atom_site_fract_z
_atom_site_U_iso_or_equiv
_atom_site_adp_type
_atom_site_calc_flag
_atom_site_refinement_flags
_atom_site_occupancy
Sn Sn1 0.56253(5) 1.10603(4) 0.72279(3) 0.0566(2) Uani d . 1
O O1 0.7129(5) 0.9441(5) 0.7131(5) 0.0843(15) Uani d . 1
O O2 0.5752(5) 0.7961(5) 0.7658(4) 0.0794(14) Uani d . 1
S S1 0.9638(3) 0.8817(2) 0.6287(2) 0.1037(8) Uani d . 1
C C1 0.6853(9) 0.8260(7) 0.7362(6) 0.0735(19) Uani d . 1
C C2 0.7962(9) 0.7225(8) 0.7295(7) 0.093(3) Uani d . 1
H H2A 0.7478 0.6374 0.7194 0.112 Uiso calc R 1
H H2B 0.8667 0.7193 0.7962 0.112 Uiso calc R 1
C C3 0.8771(7) 0.7394(7) 0.6452(6) 0.0703(18) Uani d . 1
C C4 0.8965(11) 0.6402(9) 0.5751(9) 0.103(3) Uani d U 1
H H4 0.8577 0.5554 0.5706 0.123 Uiso calc R 1
C C5 0.9859(13) 0.6919(12) 0.5122(10) 0.125(3) Uani d U 1
H H5 1.0093 0.6439 0.4585 0.150 Uiso calc R 1
C C6 1.0323(11) 0.8122(11) 0.5361(9) 0.115(3) Uani d U 1
H H6 1.0972 0.8550 0.5047 0.138 Uiso calc R 1
C C7 0.7008(9) 1.2365(8) 0.6666(7) 0.086(2) Uani d . 1
H H7A 0.6764 1.2347 0.5917 0.129 Uiso calc R 1
H H7B 0.7996 1.2092 0.6925 0.129 Uiso calc R 1
H H7C 0.6889 1.3246 0.6901 0.129 Uiso calc R 1
C C8 0.5859(11) 1.0867(8) 0.8854(6) 0.090(3) Uani d . 1
H H8A 0.6722 1.1315 0.9219 0.136 Uiso calc R 1
H H8B 0.5926 0.9947 0.9039 0.136 Uiso calc R 1
H H8C 0.5034 1.1250 0.9041 0.136 Uiso calc R 1
C C9 0.3859(8) 1.0250(9) 0.6101(6) 0.087(2) Uani d . 1
H H9A 0.3962 1.0458 0.5414 0.130 Uiso calc R 1
H H9B 0.2970 1.0617 0.6196 0.130 Uiso calc R 1
H H9C 0.3847 0.9308 0.6185 0.130 Uiso calc R 1

loop_
_atom_site_aniso_label
_atom_site_aniso_U_11
_atom_site_aniso_U_22
_atom_site_aniso_U_33
_atom_site_aniso_U_12
_atom_site_aniso_U_13
_atom_site_aniso_U_23
Sn1 0.0716(3) 0.0419(3) 0.0623(3) -0.0046(2) 0.0279(2) -0.00282(19)
O1 0.090(3) 0.044(3) 0.133(5) 0.005(3) 0.055(3) 0.007(3)
O2 0.090(4) 0.052(3) 0.109(4) -0.003(3) 0.049(3) 0.003(3)
S1 0.0950(16) 0.0907(17) 0.129(2) -0.0182(13) 0.0331(15) 0.0003(14)
C1 0.088(5) 0.045(4) 0.093(5) -0.001(4) 0.033(4) 0.004(4)
C2 0.102(6) 0.062(5) 0.127(7) 0.018(4) 0.051(5) 0.011(5)
C3 0.058(4) 0.054(4) 0.100(5) 0.012(3) 0.020(4) 0.006(4)
C4 0.110(6) 0.073(5) 0.140(6) 0.008(4) 0.058(5) -0.001(5)
C5 0.140(6) 0.104(6) 0.149(6) 0.034(6) 0.072(5) -0.001(6)
C6 0.110(5) 0.105(6) 0.148(6) 0.018(5) 0.067(5) 0.015(6)
C7 0.108(6) 0.050(4) 0.112(6) -0.019(4) 0.053(5) 0.012(4)
C8 0.128(7) 0.080(6) 0.064(4) 0.001(5) 0.024(5) -0.002(4)
C9 0.096(5) 0.089(6) 0.074(5) -0.011(5) 0.019(4) -0.018(4)

loop_
_atom_type_symbol
_atom_type_description
_atom_type_scat_dispersion_real
_atom_type_scat_dispersion_imag
_atom_type_scat_source
C C 0.0033 0.0016 'International Tables Vol C Tables 4.2.6.8 and 6.1.1.4'
H H 0.0000 0.0000 'International Tables Vol C Tables 4.2.6.8 and 6.1.1.4'
O O 0.0106 0.0060 'International Tables Vol C Tables 4.2.6.8 and 6.1.1.4'
Sn Sn -0.6537 1.4246 'International Tables Vol C Tables 4.2.6.8 and 6.1.1.4'
S S 0.1246 0.1234 'International Tables Vol C Tables 4.2.6.8 and 6.1.1.4'

loop_
_geom_angle_atom_site_label_1
_geom_angle_atom_site_label_2
_geom_angle_atom_site_label_3
_geom_angle_site_symmetry_3
_geom_angle
_geom_angle_publ_flag
C8 Sn1 C9 . 123.2(4) n
C8 Sn1 C7 . 119.5(4) n
C9 Sn1 C7 . 116.7(3) n
C8 Sn1 O1 . 94.6(3) n
C9 Sn1 O1 . 95.0(3) n
C7 Sn1 O1 . 88.6(3) n
C8 Sn1 O2 2_656 86.2(3) n
C9 Sn1 O2 2_656 90.1(3) n
C7 Sn1 O2 2_656 85.2(3) n
O1 Sn1 O2 2_656 173.28(17) n
C1 O1 Sn1 . 120.6(4) n
C1 O2 Sn1 2_646 138.2(5) ?
C6 S1 C3 . 91.4(5) ?
O2 C1 O1 . 122.8(7) ?
O2 C1 C2 . 120.4(7) ?
O1 C1 C2 . 116.8(7) ?
C1 C2 C3 . 117.0(7) ?
C1 C2 H2A . 108.0 ?
C3 C2 H2A . 108.0 ?
C1 C2 H2B . 108.0 ?
C3 C2 H2B . 108.0 ?
H2A C2 H2B . 107.3 ?
C4 C3 C2 . 125.1(7) ?
C4 C3 S1 . 112.0(6) ?
C2 C3 S1 . 122.8(6) ?
C3 C4 C5 . 108.3(9) ?
C3 C4 H4 . 125.9 ?
C5 C4 H4 . 125.9 ?
C6 C5 C4 . 114.6(10) ?
C6 C5 H5 . 122.7 ?
C4 C5 H5 . 122.7 ?
C5 C6 S1 . 113.5(8) ?
C5 C6 H6 . 123.3 ?
S1 C6 H6 . 123.3 ?
Sn1 C7 H7A . 109.5 ?
Sn1 C7 H7B . 109.5 ?
H7A C7 H7B . 109.5 ?
Sn1 C7 H7C . 109.5 ?
H7A C7 H7C . 109.5 ?
H7B C7 H7C . 109.5 ?
Sn1 C8 H8A . 109.5 ?
Sn1 C8 H8B . 109.5 ?
H8A C8 H8B . 109.5 ?
Sn1 C8 H8C . 109.5 ?
H8A C8 H8C . 109.5 ?
H8B C8 H8C . 109.5 ?
Sn1 C9 H9A . 109.5 ?
Sn1 C9 H9B . 109.5 ?
H9A C9 H9B . 109.5 ?
Sn1 C9 H9C . 109.5 ?
H9A C9 H9C . 109.5 ?
H9B C9 H9C . 109.5 ?

loop_
_geom_bond_atom_site_label_1
_geom_bond_atom_site_label_2
_geom_bond_site_symmetry_2
_geom_bond_distance
_geom_bond_publ_flag
Sn1 C8 . 2.113(8) y
Sn1 C9 . 2.120(7) y
Sn1 C7 . 2.121(7) y
Sn1 O1 . 2.200(5) y
Sn1 O2 2_656 2.353(5) y
O1 C1 . 1.276(9) ?
O2 C1 . 1.242(8) ?
O2 Sn1 2_646 2.353(5) ?
S1 C6 . 1.674(10) ?
S1 C3 . 1.699(8) ?
C1 C2 . 1.505(10) ?
C2 C3 . 1.509(10) ?
C2 H2A . 0.9700 ?
C2 H2B . 0.9700 ?
C3 C4 . 1.408(12) ?
C4 C5 . 1.425(14) ?
C4 H4 . 0.9300 ?
C5 C6 . 1.307(14) ?
C5 H5 . 0.9300 ?
C6 H6 . 0.9300 ?
C7 H7A . 0.9600 ?
C7 H7B . 0.9600 ?
C7 H7C . 0.9600 ?
C8 H8A . 0.9600 ?
C8 H8B . 0.9600 ?
C8 H8C . 0.9600 ?
C9 H9A . 0.9600 ?
C9 H9B . 0.9600 ?
C9 H9C . 0.9600 ?
